data_1504360
loop_
_publ_author_name
'Lousada, Claudio M.'
'Pinto, Susana S.'
'Lopes, Jos\'e N Canongia'
'da Piedade, M. Fatima Minas'
'Diogo, Herm\'inio P'
'da Piedade, Manuel E Minas'

_publ_section_title
;
 Experimental and molecular dynamics simulation study of the sublimation
 and vaporization energetics of iron metalocenes. crystal structures of
 Fe(eta5-C5H4CH3)2 and Fe[(eta5-(C5H5)(eta5-C5H4CHO)].
;
_journal_issue 13
_journal_name_full 'The journal of physical chemistry. A'
_journal_page_first 2977
_journal_page_last 2987
_journal_paper_doi 10.1021/jp7107818
_journal_volume 112
_journal_year 2008
_chemical_formula_sum 'C11 H10 Fe O'
_chemical_formula_weight 214.04
_chemical_name_systematic
;
 ?
;
_space_group_IT_number 19
_symmetry_cell_setting orthorhombic
_symmetry_space_group_name_Hall 'P 2ac 2ab'
_symmetry_space_group_name_H-M 'P 21 21 21'
_atom_sites_solution_hydrogens geom
_atom_sites_solution_primary direct
_atom_sites_solution_secondary difmap
_audit_creation_method SHELXL-97
_cell_angle_alpha 90.00
_cell_angle_beta 90.00
_cell_angle_gamma 90.00
_cell_formula_units_Z 4
_cell_length_a 7.639(6)
_cell_length_b 10.518(8)
_cell_length_c 11.300(9)
_cell_measurement_temperature 293(2)
_cell_volume 907.9(12)
_computing_structure_refinement 'SHELXL-97 (Sheldrick, 1997)'
_diffrn_ambient_temperature 293(2)
_diffrn_measured_fraction_theta_full 0.992
_diffrn_measured_fraction_theta_max 0.992
_diffrn_radiation_monochromator graphite
_diffrn_radiation_source 'fine-focus sealed tube'
_diffrn_radiation_type MoK\a
_diffrn_radiation_wavelength 0.71073
_diffrn_reflns_av_R_equivalents 0.0576
_diffrn_reflns_av_sigmaI/netI 0.0801
_diffrn_reflns_limit_h_max 9
_diffrn_reflns_limit_h_min -10
_diffrn_reflns_limit_k_max 11
_diffrn_reflns_limit_k_min -14
_diffrn_reflns_limit_l_max 14
_diffrn_reflns_limit_l_min -15
_diffrn_reflns_number 5487
_diffrn_reflns_theta_full 28.37
_diffrn_reflns_theta_max 28.37
_diffrn_reflns_theta_min 2.65
_exptl_absorpt_coefficient_mu 1.610
_exptl_absorpt_correction_T_max 0.8555
_exptl_absorpt_correction_T_min 0.7942
_exptl_absorpt_correction_type multi-scan
_exptl_crystal_colour red
_exptl_crystal_density_diffrn 1.566
_exptl_crystal_density_method 'not measured'
_exptl_crystal_description prism
_exptl_crystal_F_000 440
_exptl_crystal_size_max 0.15
_exptl_crystal_size_mid 0.12
_exptl_crystal_size_min 0.10
_refine_diff_density_max 0.456
_refine_diff_density_min -0.338
_refine_diff_density_rms 0.081
_refine_ls_abs_structure_details 'Flack H D (1983), Acta Cryst. A39, 876-881'
_refine_ls_abs_structure_Flack 0.10(6)
_refine_ls_extinction_method none
_refine_ls_goodness_of_fit_ref 1.000
_refine_ls_hydrogen_treatment constr
_refine_ls_matrix_type full
_refine_ls_number_parameters 118
_refine_ls_number_reflns 2246
_refine_ls_number_restraints 1
_refine_ls_restrained_S_all 1.014
_refine_ls_R_factor_all 0.0988
_refine_ls_R_factor_gt 0.0541
_refine_ls_shift/su_max 0.087
_refine_ls_shift/su_mean 0.012
_refine_ls_structure_factor_coef Fsqd
_refine_ls_weighting_details 'calc w=1/[\s^2^(Fo^2^)+(0.0600P)^2^+0.0000P] where P=(Fo^2^+2Fc^2^)/3'
_refine_ls_weighting_scheme calc
_refine_ls_wR_factor_gt 0.1169
_refine_ls_wR_factor_ref 0.1371
_reflns_number_gt 1431
_reflns_number_total 2246
_reflns_threshold_expression >2sigma(I)
_cod_data_source_file jp7107818-file002.cif
_cod_data_source_block 100407fe
_cod_original_sg_symbol_H-M P212121
_cod_database_code 1504360

loop_
_symmetry_equiv_pos_as_xyz
'x, y, z'
'-x+1/2, -y, z+1/2'
'x+1/2, -y+1/2, -z'
'-x, y+1/2, -z+1/2'

loop_
_atom_site_label
_atom_site_type_symbol
_atom_site_fract_x
_atom_site_fract_y
_atom_site_fract_z
_atom_site_U_iso_or_equiv
_atom_site_adp_type
_atom_site_occupancy
_atom_site_symmetry_multiplicity
_atom_site_calc_flag
_atom_site_refinement_flags
Fe1 Fe 0.26931(8) 0.11346(6) 0.70968(7) 0.0506(2) Uani 1 1 d .
C4 C 0.2055(8) -0.0561(5) 0.7877(6) 0.0698(15) Uani 1 1 d .
H4 H 0.2778 -0.1054 0.8355 0.084 Uiso 1 1 calc R
C1 C 0.0078(8) 0.0916(6) 0.7277(10) 0.096(3) Uani 1 1 d .
H1 H -0.0730 0.1577 0.7280 0.115 Uiso 1 1 calc R
C3 C 0.1895(9) -0.0656(6) 0.6677(6) 0.0684(17) Uani 1 1 d .
H3 H 0.2505 -0.1223 0.6199 0.082 Uiso 1 1 calc R
C6 C 0.4024(8) 0.2561(6) 0.7860(6) 0.0646(15) Uani 1 1 d .
C2 C 0.0676(9) 0.0229(7) 0.6284(7) 0.080(2) Uani 1 1 d .
H2 H 0.0318 0.0347 0.5505 0.096 Uiso 1 1 calc R
C7 C 0.5168(9) 0.1586(7) 0.7519(8) 0.084(2) Uani 1 1 d .
H7 H 0.5886 0.1110 0.8015 0.101 Uiso 1 1 calc R
C8 C 0.5025(11) 0.1464(8) 0.6298(9) 0.100(3) Uani 1 1 d .
H8 H 0.5642 0.0899 0.5821 0.121 Uiso 1 1 calc R
C10 C 0.3178(10) 0.3011(6) 0.6864(9) 0.094(3) Uani 1 1 d .
H10 H 0.2343 0.3655 0.6846 0.113 Uiso 1 1 calc R
C5 C 0.0945(10) 0.0403(7) 0.8258(7) 0.082(2) Uani 1 1 d .
H5 H 0.0802 0.0664 0.9039 0.099 Uiso 1 1 calc R
O11 O 0.3069(10) 0.3481(6) 0.9651(5) 0.125(2) Uani 1 1 d D
C11 C 0.3740(18) 0.2861(11) 0.9093(12) 0.174(6) Uani 1 1 d D
C9 C 0.3774(15) 0.2354(10) 0.5920(8) 0.105(3) Uani 1 1 d .
H9 H 0.3413 0.2473 0.5142 0.126 Uiso 1 1 calc R
H11 H 0.4547 0.2415 0.9519 0.088 Uiso 1 1 d .

loop_
_atom_site_aniso_label
_atom_site_aniso_U_11
_atom_site_aniso_U_22
_atom_site_aniso_U_33
_atom_site_aniso_U_23
_atom_site_aniso_U_13
_atom_site_aniso_U_12
Fe1 0.0407(3) 0.0436(4) 0.0674(4) -0.0026(3) 0.0021(3) -0.0023(3)
C4 0.068(4) 0.051(3) 0.091(4) 0.011(3) 0.008(4) -0.012(3)
C1 0.040(3) 0.057(4) 0.190(9) -0.009(6) 0.010(5) 0.002(3)
C3 0.064(4) 0.056(3) 0.085(4) -0.017(3) 0.002(3) -0.002(3)
C6 0.060(3) 0.055(3) 0.079(4) -0.012(4) 0.011(4) -0.018(3)
C2 0.066(4) 0.074(5) 0.099(5) -0.008(4) -0.024(4) -0.016(4)
C7 0.047(3) 0.072(5) 0.134(7) 0.026(4) -0.009(4) -0.010(3)
C8 0.082(5) 0.084(6) 0.135(7) -0.046(6) 0.058(5) -0.035(5)
C10 0.077(5) 0.053(4) 0.152(8) 0.019(5) -0.030(5) -0.012(3)
C5 0.078(5) 0.076(5) 0.093(5) -0.022(4) 0.028(4) -0.031(4)
O11 0.141(6) 0.142(6) 0.091(3) -0.038(4) 0.011(4) -0.047(5)
C11 0.172(11) 0.153(10) 0.196(12) -0.093(9) 0.096(10) -0.114(9)
C9 0.127(8) 0.096(6) 0.092(6) 0.030(5) -0.014(5) -0.059(6)

loop_
_atom_type_symbol
_atom_type_description
_atom_type_scat_dispersion_real
_atom_type_scat_dispersion_imag
_atom_type_scat_source
C C 0.0033 0.0016 'International Tables Vol C Tables 4.2.6.8 and 6.1.1.4'
H H 0.0000 0.0000 'International Tables Vol C Tables 4.2.6.8 and 6.1.1.4'
O O 0.0106 0.0060 'International Tables Vol C Tables 4.2.6.8 and 6.1.1.4'
Fe Fe 0.3463 0.8444 'International Tables Vol C Tables 4.2.6.8 and 6.1.1.4'

loop_
_geom_angle_atom_site_label_1
_geom_angle_atom_site_label_2
_geom_angle_atom_site_label_3
_geom_angle
C7 Fe1 C6 40.9(3)
C7 Fe1 C1 159.1(4)
C6 Fe1 C1 122.8(3)
C7 Fe1 C10 68.2(3)
C6 Fe1 C10 40.1(3)
C1 Fe1 C10 107.7(3)
C7 Fe1 C9 67.8(4)
C6 Fe1 C9 66.5(3)
C1 Fe1 C9 122.8(4)
C10 Fe1 C9 38.9(3)
C7 Fe1 C5 123.9(3)
C6 Fe1 C5 109.9(3)
C1 Fe1 C5 40.5(3)
C10 Fe1 C5 125.1(3)
C9 Fe1 C5 159.4(4)
C7 Fe1 C2 158.9(3)
C6 Fe1 C2 158.3(3)
C1 Fe1 C2 40.8(3)
C10 Fe1 C2 122.5(3)
C9 Fe1 C2 108.0(4)
C5 Fe1 C2 67.3(3)
C7 Fe1 C8 40.3(3)
C6 Fe1 C8 67.6(3)
C1 Fe1 C8 158.9(4)
C10 Fe1 C8 67.3(3)
C9 Fe1 C8 40.6(4)
C5 Fe1 C8 159.0(4)
C2 Fe1 C8 123.0(4)
C7 Fe1 C3 123.8(3)
C6 Fe1 C3 160.6(3)
C1 Fe1 C3 67.8(3)
C10 Fe1 C3 157.8(3)
C9 Fe1 C3 123.8(4)
C5 Fe1 C3 66.5(3)
C2 Fe1 C3 40.0(3)
C8 Fe1 C3 108.5(3)
C7 Fe1 C4 109.1(3)
C6 Fe1 C4 125.9(3)
C1 Fe1 C4 67.8(3)
C10 Fe1 C4 161.4(3)
C9 Fe1 C4 158.7(4)
C5 Fe1 C4 39.9(3)
C2 Fe1 C4 66.8(3)
C8 Fe1 C4 123.3(3)
C3 Fe1 C4 39.1(2)
C3 C4 C5 107.8(6)
C3 C4 Fe1 70.0(3)
C5 C4 Fe1 69.1(4)
C5 C1 C2 106.2(6)
C5 C1 Fe1 69.9(4)
C2 C1 Fe1 70.0(4)
C4 C3 C2 109.2(6)
C4 C3 Fe1 71.0(3)
C2 C3 Fe1 69.8(4)
C10 C6 C7 108.5(7)
C10 C6 C11 129.9(9)
C7 C6 C11 121.2(10)
C10 C6 Fe1 70.7(4)
C7 C6 Fe1 69.5(4)
C11 C6 Fe1 120.1(5)
C3 C2 C1 107.8(7)
C3 C2 Fe1 70.2(4)
C1 C2 Fe1 69.2(4)
C8 C7 C6 107.0(7)
C8 C7 Fe1 70.6(5)
C6 C7 Fe1 69.6(4)
C9 C8 C7 107.1(7)
C9 C8 Fe1 69.6(5)
C7 C8 Fe1 69.1(5)
C9 C10 C6 108.1(7)
C9 C10 Fe1 70.5(4)
C6 C10 Fe1 69.3(4)
C4 C5 C1 109.0(6)
C4 C5 Fe1 71.0(4)
C1 C5 Fe1 69.6(4)
O11 C11 C6 142.5(17)
C10 C9 C8 109.3(7)
C10 C9 Fe1 70.6(5)
C8 C9 Fe1 69.8(4)

loop_
_geom_bond_atom_site_label_1
_geom_bond_atom_site_label_2
_geom_bond_distance
Fe1 C7 2.007(7)
Fe1 C6 2.007(6)
Fe1 C1 2.021(6)
Fe1 C10 2.025(7)
Fe1 C9 2.024(7)
Fe1 C5 2.024(7)
Fe1 C2 2.031(7)
Fe1 C8 2.027(7)
Fe1 C3 2.036(6)
Fe1 C4 2.049(5)
C4 C3 1.366(8)
C4 C5 1.390(9)
C1 C5 1.400(11)
C1 C2 1.411(11)
C3 C2 1.390(9)
C6 C10 1.382(9)
C6 C7 1.402(10)
C6 C11 1.444(14)
C7 C8 1.390(12)
C8 C9 1.404(13)
C10 C9 1.350(12)
O11 C11 1.042(10)

loop_
_geom_torsion_atom_site_label_1
_geom_torsion_atom_site_label_2
_geom_torsion_atom_site_label_3
_geom_torsion_atom_site_label_4
_geom_torsion
C7 Fe1 C4 C3 -120.5(5)
C6 Fe1 C4 C3 -163.0(4)
C1 Fe1 C4 C3 81.7(5)
C10 Fe1 C4 C3 161.3(8)
C9 Fe1 C4 C3 -42.7(11)
C5 Fe1 C4 C3 119.2(6)
C2 Fe1 C4 C3 37.3(4)
C8 Fe1 C4 C3 -78.0(5)
C7 Fe1 C4 C5 120.3(5)
C6 Fe1 C4 C5 77.8(5)
C1 Fe1 C4 C5 -37.6(5)
C10 Fe1 C4 C5 42.0(11)
C9 Fe1 C4 C5 -162.0(9)
C2 Fe1 C4 C5 -81.9(5)
C8 Fe1 C4 C5 162.8(5)
C3 Fe1 C4 C5 -119.2(6)
C7 Fe1 C1 C5 -48.6(9)
C6 Fe1 C1 C5 -82.3(5)
C10 Fe1 C1 C5 -123.8(4)
C9 Fe1 C1 C5 -163.8(5)
C2 Fe1 C1 C5 116.7(6)
C8 Fe1 C1 C5 163.3(7)
C3 Fe1 C1 C5 79.4(4)
C4 Fe1 C1 C5 37.0(4)
C7 Fe1 C1 C2 -165.4(7)
C6 Fe1 C1 C2 160.9(4)
C10 Fe1 C1 C2 119.5(5)
C9 Fe1 C1 C2 79.4(6)
C5 Fe1 C1 C2 -116.7(6)
C8 Fe1 C1 C2 46.6(9)
C3 Fe1 C1 C2 -37.4(4)
C4 Fe1 C1 C2 -79.7(4)
C5 C4 C3 C2 -0.7(7)
Fe1 C4 C3 C2 -59.6(5)
C5 C4 C3 Fe1 58.9(4)
C7 Fe1 C3 C4 78.5(5)
C6 Fe1 C3 C4 45.6(10)
C1 Fe1 C3 C4 -81.7(5)
C10 Fe1 C3 C4 -164.3(8)
C9 Fe1 C3 C4 162.8(5)
C5 Fe1 C3 C4 -37.6(4)
C2 Fe1 C3 C4 -119.8(6)
C8 Fe1 C3 C4 120.5(5)
C7 Fe1 C3 C2 -161.7(5)
C6 Fe1 C3 C2 165.4(7)
C1 Fe1 C3 C2 38.1(5)
C10 Fe1 C3 C2 -44.5(10)
C9 Fe1 C3 C2 -77.4(6)
C5 Fe1 C3 C2 82.2(5)
C8 Fe1 C3 C2 -119.7(6)
C4 Fe1 C3 C2 119.8(6)
C7 Fe1 C6 C10 119.4(7)
C1 Fe1 C6 C10 -78.3(6)
C9 Fe1 C6 C10 36.8(5)
C5 Fe1 C6 C10 -121.4(5)
C2 Fe1 C6 C10 -43.0(10)
C8 Fe1 C6 C10 81.0(5)
C3 Fe1 C6 C10 163.0(8)
C4 Fe1 C6 C10 -163.2(5)
C1 Fe1 C6 C7 162.4(5)
C10 Fe1 C6 C7 -119.4(7)
C9 Fe1 C6 C7 -82.6(6)
C5 Fe1 C6 C7 119.2(5)
C2 Fe1 C6 C7 -162.4(8)
C8 Fe1 C6 C7 -38.4(5)
C3 Fe1 C6 C7 43.7(10)
C4 Fe1 C6 C7 77.4(5)
C7 Fe1 C6 C11 -115.1(11)
C1 Fe1 C6 C11 47.3(10)
C10 Fe1 C6 C11 125.6(11)
C9 Fe1 C6 C11 162.3(10)
C5 Fe1 C6 C11 4.2(10)
C2 Fe1 C6 C11 82.6(13)
C8 Fe1 C6 C11 -153.5(10)
C3 Fe1 C6 C11 -71.4(12)
C4 Fe1 C6 C11 -37.6(10)
C4 C3 C2 C1 1.1(8)
Fe1 C3 C2 C1 -59.2(5)
C4 C3 C2 Fe1 60.3(5)
C5 C1 C2 C3 -1.0(8)
Fe1 C1 C2 C3 59.8(5)
C5 C1 C2 Fe1 -60.8(5)
C7 Fe1 C2 C3 46.5(10)
C6 Fe1 C2 C3 -166.9(7)
C1 Fe1 C2 C3 -118.9(7)
C10 Fe1 C2 C3 161.7(5)
C9 Fe1 C2 C3 121.4(5)
C5 Fe1 C2 C3 -80.0(5)
C8 Fe1 C2 C3 79.2(6)
C4 Fe1 C2 C3 -36.5(4)
C7 Fe1 C2 C1 165.5(8)
C6 Fe1 C2 C1 -47.9(10)
C10 Fe1 C2 C1 -79.3(6)
C9 Fe1 C2 C1 -119.7(6)
C5 Fe1 C2 C1 38.9(4)
C8 Fe1 C2 C1 -161.8(5)
C3 Fe1 C2 C1 118.9(7)
C4 Fe1 C2 C1 82.4(5)
C10 C6 C7 C8 0.9(8)
C11 C6 C7 C8 174.6(7)
Fe1 C6 C7 C8 61.1(5)
C10 C6 C7 Fe1 -60.1(4)
C11 C6 C7 Fe1 113.6(6)
C6 Fe1 C7 C8 -117.4(7)
C1 Fe1 C7 C8 -162.9(7)
C10 Fe1 C7 C8 -80.3(5)
C9 Fe1 C7 C8 -38.1(5)
C5 Fe1 C7 C8 161.2(5)
C2 Fe1 C7 C8 44.4(11)
C3 Fe1 C7 C8 78.6(6)
C4 Fe1 C7 C8 119.4(5)
C1 Fe1 C7 C6 -45.4(10)
C10 Fe1 C7 C6 37.2(4)
C9 Fe1 C7 C6 79.3(5)
C5 Fe1 C7 C6 -81.4(5)
C2 Fe1 C7 C6 161.9(8)
C8 Fe1 C7 C6 117.4(7)
C3 Fe1 C7 C6 -164.0(4)
C4 Fe1 C7 C6 -123.2(4)
C6 C7 C8 C9 -1.0(8)
Fe1 C7 C8 C9 59.5(5)
C6 C7 C8 Fe1 -60.4(5)
C7 Fe1 C8 C9 -118.5(7)
C6 Fe1 C8 C9 -79.6(5)
C1 Fe1 C8 C9 44.5(9)
C10 Fe1 C8 C9 -36.1(5)
C5 Fe1 C8 C9 -166.8(7)
C2 Fe1 C8 C9 78.9(6)
C3 Fe1 C8 C9 120.7(5)
C4 Fe1 C8 C9 161.2(5)
C6 Fe1 C8 C7 38.9(4)
C1 Fe1 C8 C7 163.0(6)
C10 Fe1 C8 C7 82.5(5)
C9 Fe1 C8 C7 118.5(7)
C5 Fe1 C8 C7 -48.2(10)
C2 Fe1 C8 C7 -162.5(4)
C3 Fe1 C8 C7 -120.8(5)
C4 Fe1 C8 C7 -80.3(5)
C7 C6 C10 C9 -0.6(8)
C11 C6 C10 C9 -173.5(7)
Fe1 C6 C10 C9 -60.0(5)
C7 C6 C10 Fe1 59.4(4)
C11 C6 C10 Fe1 -113.5(7)
C7 Fe1 C10 C9 81.2(6)
C6 Fe1 C10 C9 119.1(8)
C1 Fe1 C10 C9 -120.6(6)
C5 Fe1 C10 C9 -161.9(6)
C2 Fe1 C10 C9 -78.3(7)
C8 Fe1 C10 C9 37.5(6)
C3 Fe1 C10 C9 -46.0(11)
C4 Fe1 C10 C9 166.4(9)
C7 Fe1 C10 C6 -37.9(4)
C1 Fe1 C10 C6 120.3(5)
C9 Fe1 C10 C6 -119.1(7)
C5 Fe1 C10 C6 79.0(5)
C2 Fe1 C10 C6 162.6(4)
C8 Fe1 C10 C6 -81.6(5)
C3 Fe1 C10 C6 -165.1(7)
C4 Fe1 C10 C6 47.3(11)
C3 C4 C5 C1 0.1(7)
Fe1 C4 C5 C1 59.5(5)
C3 C4 C5 Fe1 -59.4(4)
C2 C1 C5 C4 0.6(7)
Fe1 C1 C5 C4 -60.4(5)
C2 C1 C5 Fe1 60.9(5)
C7 Fe1 C5 C4 -79.2(5)
C6 Fe1 C5 C4 -122.7(4)
C1 Fe1 C5 C4 119.6(6)
C10 Fe1 C5 C4 -164.9(4)
C9 Fe1 C5 C4 161.4(8)
C2 Fe1 C5 C4 80.4(4)
C8 Fe1 C5 C4 -43.7(9)
C3 Fe1 C5 C4 36.8(4)
C7 Fe1 C5 C1 161.2(4)
C6 Fe1 C5 C1 117.7(4)
C10 Fe1 C5 C1 75.5(5)
C9 Fe1 C5 C1 41.7(11)
C2 Fe1 C5 C1 -39.2(4)
C8 Fe1 C5 C1 -163.3(7)
C3 Fe1 C5 C1 -82.8(5)
C4 Fe1 C5 C1 -119.6(6)
C10 C6 C11 O11 -10(2)
C7 C6 C11 O11 178.1(14)
Fe1 C6 C11 O11 -98.8(16)
C6 C10 C9 C8 0.0(9)
Fe1 C10 C9 C8 -59.3(5)
C6 C10 C9 Fe1 59.2(5)
C7 C8 C9 C10 0.6(9)
Fe1 C8 C9 C10 59.8(6)
C7 C8 C9 Fe1 -59.1(5)
C7 Fe1 C9 C10 -82.3(5)
C6 Fe1 C9 C10 -37.8(5)
C1 Fe1 C9 C10 77.2(6)
C5 Fe1 C9 C10 46.3(12)
C2 Fe1 C9 C10 119.7(5)
C8 Fe1 C9 C10 -120.2(7)
C3 Fe1 C9 C10 160.9(4)
C4 Fe1 C9 C10 -168.1(7)
C7 Fe1 C9 C8 37.9(5)
C6 Fe1 C9 C8 82.4(5)
C1 Fe1 C9 C8 -162.5(5)
C10 Fe1 C9 C8 120.2(7)
C5 Fe1 C9 C8 166.5(8)
C2 Fe1 C9 C8 -120.1(5)
C3 Fe1 C9 C8 -78.8(6)
C4 Fe1 C9 C8 -47.9(11)
